data_2213211
loop_
_publ_author_name
'E. Theboral Sugi Kamala'
'K. Palani'
'L. Sudha'
'M. Poornachandran'
'R. Raghunathan'

_publ_section_title
;
 1-Benzoyl-6-ethyl-5-(phenylsulfonyl)perhydropyrrolo[3,4-<i>b</i>]pyrrole
;
_journal_coeditor_code CI2327
_journal_issue 5
_journal_name_full 'Acta Crystallographica Section E'
_journal_page_first o2256
_journal_page_last o2257
_journal_paper_doi 10.1107/S1600536807014973
_journal_volume 63
_journal_year 2007
_chemical_formula_iupac 'C21 H26 N2 O2 S'
_chemical_formula_moiety 'C21 H26 N2 O2 S'
_chemical_formula_sum 'C21 H26 N2 O2 S'
_chemical_formula_weight 370.50
_chemical_name_systematic
;
1-Benzoyl-6-ethyl-5-(phenylsulfonyl)perhydropyrrolo[3,4-b]pyrrole
;
_space_group_IT_number 19
_symmetry_cell_setting orthorhombic
_symmetry_space_group_name_Hall 'P 2ac 2ab'
_symmetry_space_group_name_H-M 'P 21 21 21'
_atom_sites_solution_hydrogens geom
_atom_sites_solution_primary direct
_atom_sites_solution_secondary difmap
_audit_creation_method SHELXL97
_cell_angle_alpha 90.00
_cell_angle_beta 90.00
_cell_angle_gamma 90.00
_cell_formula_units_Z 4
_cell_length_a 8.1022(2)
_cell_length_b 9.9925(2)
_cell_length_c 24.8288(5)
_cell_measurement_reflns_used 39402
_cell_measurement_temperature 293(2)
_cell_measurement_theta_max 32.70
_cell_measurement_theta_min 2.10
_cell_volume 2010.17(8)
_computing_cell_refinement APEX2
_computing_data_collection 'APEX2 (Bruker, 2004)'
_computing_data_reduction 'SAINT (Bruker, 2004)'
_computing_molecular_graphics 'ORTEP-3 (Farrugia, 1997)'
_computing_publication_material 'PLATON (Spek, 2003)'
_computing_structure_refinement 'SHELXL97 (Sheldrick, 1997)'
_computing_structure_solution 'SHELXS97 (Sheldrick, 1997)'
_diffrn_ambient_temperature 293(2)
_diffrn_measured_fraction_theta_full 0.998
_diffrn_measured_fraction_theta_max 0.998
_diffrn_measurement_device_type 'Bruker Kappa-APEXII area-detector'
_diffrn_measurement_method '\w  and \f'
_diffrn_radiation_monochromator graphite
_diffrn_radiation_source 'fine-focus sealed tube'
_diffrn_radiation_type MoK\a
_diffrn_radiation_wavelength 0.71073
_diffrn_reflns_av_R_equivalents 0.0256
_diffrn_reflns_av_sigmaI/netI 0.0200
_diffrn_reflns_limit_h_max 12
_diffrn_reflns_limit_h_min -11
_diffrn_reflns_limit_k_max 10
_diffrn_reflns_limit_k_min -15
_diffrn_reflns_limit_l_max 28
_diffrn_reflns_limit_l_min -37
_diffrn_reflns_number 39402
_diffrn_reflns_theta_full 32.70
_diffrn_reflns_theta_max 32.70
_diffrn_reflns_theta_min 2.20
_diffrn_standards_number 0
_exptl_absorpt_coefficient_mu 0.178
_exptl_absorpt_correction_T_max 0.883
_exptl_absorpt_correction_T_min 0.803
_exptl_absorpt_correction_type multi-scan
_exptl_absorpt_process_details '(SADABS: Sheldrick, 1996)'
_exptl_crystal_colour colourless
_exptl_crystal_density_diffrn 1.224
_exptl_crystal_density_method 'not measured'
_exptl_crystal_description Block
_exptl_crystal_F_000 792
_exptl_crystal_size_max 0.30
_exptl_crystal_size_mid 0.20
_exptl_crystal_size_min 0.20
_refine_diff_density_max 0.365
_refine_diff_density_min -0.193
_refine_ls_abs_structure_details 'Flack (1983), with 3223 Friedel pairs'
_refine_ls_abs_structure_Flack 0.52(6)
_refine_ls_extinction_method none
_refine_ls_goodness_of_fit_ref 1.051
_refine_ls_hydrogen_treatment constr
_refine_ls_matrix_type full
_refine_ls_number_parameters 235
_refine_ls_number_reflns 7377
_refine_ls_number_restraints 0
_refine_ls_restrained_S_all 1.051
_refine_ls_R_factor_all 0.0622
_refine_ls_R_factor_gt 0.0453
_refine_ls_shift/su_max 0.001
_refine_ls_shift/su_mean 0.000
_refine_ls_structure_factor_coef Fsqd
_refine_ls_weighting_details 'calc w = 1/[\s^2^(Fo^2^)+(0.0713P)^2^+0.1323P] where P=(Fo^2^+2Fc^2^)/3'
_refine_ls_weighting_scheme calc
_refine_ls_wR_factor_gt 0.1156
_refine_ls_wR_factor_ref 0.1274
_reflns_number_gt 5770
_reflns_number_total 7377
_reflns_threshold_expression I>2\s(I)
_cod_data_source_file ci2327.cif
_cod_data_source_block I
_cod_depositor_comments
;
The following automatic conversions were performed:
'_symmetry_cell_setting' value 'Orthorhombic' changed to 'orthorhombic'
according to '/home/saulius/struct/CIF-dictionaries/cif_core.dic'
dictionary named 'cif_core.dic' version 2.4.1 from 2010-06-29.

Automatic conversion script
Id: cif_fix_enum 1527 2010-12-29 10:47:43Z saulius 

The following automatic conversions were performed:

'_symmetry_cell_setting' value 'Orthorhombic' changed to
'orthorhombic' according to
/home/saulius/struct/CIF-dictionaries/cif_core.dic dictionary named
'cif_core.dic' version 2.4.1 from 2010-06-29.

Automatic conversion script
Id: cif_fix_values 1715 2011-07-08 13:25:40Z adriana 
;
_cod_database_code 2213211
_cod_database_fobs_code 2213211

loop_
_symmetry_equiv_pos_as_xyz
'x, y, z'
'-x+1/2, -y, z+1/2'
'x+1/2, -y+1/2, -z'
'-x, y+1/2, -z+1/2'

loop_
_atom_site_type_symbol
_atom_site_label
_atom_site_fract_x
_atom_site_fract_y
_atom_site_fract_z
_atom_site_U_iso_or_equiv
_atom_site_adp_type
_atom_site_calc_flag
_atom_site_refinement_flags
_atom_site_occupancy
S S1 0.60207(5) 0.53847(4) 0.239943(13) 0.04630(10) Uani d . 1
N N1 0.68186(15) 0.64223(12) 0.07120(4) 0.0398(2) Uani d . 1
N N2 0.57674(15) 0.65159(12) 0.19410(4) 0.0411(2) Uani d . 1
C C6 0.47453(18) 0.62178(16) 0.14603(5) 0.0424(3) Uani d . 1
H H6 0.4850 0.5271 0.1363 0.051 Uiso calc R 1
C C15 0.7386(2) 0.41615(15) 0.21463(5) 0.0442(3) Uani d . 1
O O2 0.6826(2) 0.60255(15) 0.28424(4) 0.0679(4) Uani d . 1
C C5 0.7138(2) 0.74275(15) 0.18131(6) 0.0458(3) Uani d . 1
H H5A 0.8140 0.6934 0.1733 0.055 Uiso calc R 1
H H5B 0.7351 0.8039 0.2108 0.055 Uiso calc R 1
C C7 0.55312(19) 0.70939(14) 0.10248(6) 0.0416(3) Uani d . 1
H H7 0.4693 0.7492 0.0790 0.050 Uiso calc R 1
C C9 0.75508(19) 0.47437(14) 0.00291(5) 0.0436(3) Uani d . 1
C C8 0.61827(19) 0.55120(17) 0.03029(6) 0.0497(3) Uani d . 1
H H8A 0.5576 0.6020 0.0035 0.060 Uiso calc R 1
H H8B 0.5423 0.4886 0.0469 0.060 Uiso calc R 1
C C4 0.6515(2) 0.81669(14) 0.13217(6) 0.0483(3) Uani d . 1
H H4 0.5820 0.8930 0.1421 0.058 Uiso calc R 1
C C10 0.7620(2) 0.46460(19) -0.05280(6) 0.0563(4) Uani d . 1
H H10 0.6836 0.5086 -0.0737 0.068 Uiso calc R 1
C C16 0.6750(3) 0.30066(17) 0.19180(7) 0.0568(4) Uani d . 1
H H16 0.5615 0.2878 0.1898 0.068 Uiso calc R 1
O O1 0.44579(17) 0.47526(13) 0.24773(5) 0.0657(4) Uani d . 1
C C14 0.8746(2) 0.40921(19) 0.03273(7) 0.0591(4) Uani d . 1
H H14 0.8722 0.4140 0.0701 0.071 Uiso calc R 1
C C2 0.7806(2) 0.75049(17) 0.04844(7) 0.0546(4) Uani d . 1
H H2A 0.7293 0.7856 0.0161 0.066 Uiso calc R 1
H H2B 0.8906 0.7192 0.0395 0.066 Uiso calc R 1
C C20 0.9080(2) 0.43559(18) 0.21798(7) 0.0571(4) Uani d . 1
H H20 0.9500 0.5129 0.2337 0.069 Uiso calc R 1
C C3 0.7879(3) 0.85758(16) 0.09232(7) 0.0625(5) Uani d . 1
H H3A 0.7664 0.9456 0.0775 0.075 Uiso calc R 1
H H3B 0.8950 0.8582 0.1098 0.075 Uiso calc R 1
C C17 0.7819(3) 0.2049(2) 0.17213(9) 0.0730(6) Uani d . 1
H H17 0.7403 0.1269 0.1569 0.088 Uiso calc R 1
C C11 0.8841(3) 0.3902(2) -0.07765(7) 0.0715(6) Uani d . 1
H H11 0.8863 0.3833 -0.1150 0.086 Uiso calc R 1
C C21 0.2932(2) 0.6567(3) 0.15614(8) 0.0721(6) Uani d . 1
H H21A 0.2585 0.6184 0.1902 0.086 Uiso calc R 1
H H21B 0.2814 0.7531 0.1586 0.086 Uiso calc R 1
C C19 1.0130(3) 0.3399(2) 0.19801(9) 0.0700(5) Uani d . 1
H H19 1.1266 0.3526 0.1999 0.084 Uiso calc R 1
C C12 1.0012(3) 0.3271(2) -0.04763(10) 0.0761(6) Uani d . 1
H H12 1.0833 0.2773 -0.0645 0.091 Uiso calc R 1
C C18 0.9500(3) 0.2243(2) 0.17500(10) 0.0749(6) Uani d . 1
H H18 1.0214 0.1597 0.1615 0.090 Uiso calc R 1
C C13 0.9980(3) 0.3368(2) 0.00740(10) 0.0765(6) Uani d . 1
H H13 1.0789 0.2946 0.0278 0.092 Uiso calc R 1
C C22 0.1843(3) 0.6047(4) 0.11195(9) 0.1066(11) Uani d . 1
H H22A 0.0718 0.6287 0.1193 0.160 Uiso calc R 1
H H22C 0.1937 0.5090 0.1101 0.160 Uiso calc R 1
H H22B 0.2177 0.6431 0.0782 0.160 Uiso calc R 1

loop_
_atom_site_aniso_label
_atom_site_aniso_U_11
_atom_site_aniso_U_22
_atom_site_aniso_U_33
_atom_site_aniso_U_12
_atom_site_aniso_U_13
_atom_site_aniso_U_23
S1 0.0541(2) 0.05103(18) 0.03378(14) 0.00048(16) 0.00773(14) 0.00629(13)
N1 0.0415(6) 0.0426(5) 0.0354(5) 0.0023(5) 0.0081(4) -0.0001(4)
N2 0.0445(6) 0.0435(5) 0.0354(5) -0.0004(5) 0.0073(4) 0.0040(4)
C6 0.0395(6) 0.0503(7) 0.0375(6) -0.0001(6) 0.0050(5) 0.0061(5)
C15 0.0490(7) 0.0459(7) 0.0378(6) 0.0016(6) -0.0004(6) 0.0077(5)
O2 0.0914(10) 0.0769(8) 0.0355(5) 0.0043(8) -0.0015(6) -0.0061(6)
C5 0.0505(8) 0.0426(7) 0.0442(7) -0.0051(6) 0.0081(6) -0.0044(5)
C7 0.0431(7) 0.0432(6) 0.0385(6) 0.0083(5) 0.0086(5) 0.0070(5)
C9 0.0496(8) 0.0435(7) 0.0376(6) 0.0005(7) 0.0009(5) -0.0037(5)
C8 0.0450(7) 0.0609(9) 0.0432(7) 0.0052(7) -0.0033(6) -0.0076(6)
C4 0.0626(9) 0.0337(6) 0.0486(7) 0.0038(6) 0.0173(7) 0.0014(5)
C10 0.0693(10) 0.0610(9) 0.0386(6) 0.0030(9) -0.0013(7) -0.0028(7)
C16 0.0639(10) 0.0485(8) 0.0580(9) -0.0034(8) -0.0045(8) 0.0009(7)
O1 0.0609(7) 0.0662(7) 0.0700(8) -0.0040(6) 0.0234(6) 0.0215(7)
C14 0.0675(11) 0.0655(9) 0.0442(7) 0.0177(9) -0.0028(7) -0.0027(7)
C2 0.0638(10) 0.0541(8) 0.0459(8) -0.0042(7) 0.0191(7) 0.0071(6)
C20 0.0533(9) 0.0590(9) 0.0590(9) 0.0004(8) -0.0083(8) 0.0065(7)
C3 0.0859(13) 0.0420(7) 0.0595(9) -0.0136(8) 0.0264(9) 0.0029(7)
C17 0.0952(16) 0.0508(9) 0.0729(12) 0.0095(10) -0.0062(12) -0.0066(9)
C11 0.0980(16) 0.0702(11) 0.0461(8) -0.0022(12) 0.0209(10) -0.0089(8)
C21 0.0436(8) 0.1165(18) 0.0560(10) 0.0094(10) 0.0112(7) 0.0177(11)
C19 0.0545(10) 0.0850(14) 0.0705(12) 0.0177(10) -0.0042(9) 0.0164(11)
C12 0.0854(15) 0.0693(12) 0.0738(13) 0.0170(11) 0.0263(11) -0.0108(10)
C18 0.0863(14) 0.0696(12) 0.0688(12) 0.0320(11) 0.0003(11) 0.0059(10)
C13 0.0772(14) 0.0757(13) 0.0765(13) 0.0323(11) -0.0008(11) -0.0011(11)
C22 0.0518(11) 0.197(3) 0.0704(14) -0.0146(17) -0.0061(10) 0.0233(18)

loop_
_atom_type_symbol
_atom_type_description
_atom_type_scat_dispersion_real
_atom_type_scat_dispersion_imag
_atom_type_scat_source
C C 0.0033 0.0016 'International Tables Vol C Tables 4.2.6.8 and 6.1.1.4'
H H 0.0000 0.0000 'International Tables Vol C Tables 4.2.6.8 and 6.1.1.4'
N N 0.0061 0.0033 'International Tables Vol C Tables 4.2.6.8 and 6.1.1.4'
O O 0.0106 0.0060 'International Tables Vol C Tables 4.2.6.8 and 6.1.1.4'
S S 0.1246 0.1234 'International Tables Vol C Tables 4.2.6.8 and 6.1.1.4'

loop_
_geom_angle_atom_site_label_1
_geom_angle_atom_site_label_2
_geom_angle_atom_site_label_3
_geom_angle
O1 S1 O2 119.88(9)
O1 S1 N2 106.97(7)
O2 S1 N2 106.64(7)
O1 S1 C15 107.33(8)
O2 S1 C15 107.35(8)
N2 S1 C15 108.24(6)
C8 N1 C2 112.74(12)
C8 N1 C7 113.83(12)
C2 N1 C7 104.86(11)
C5 N2 C6 111.86(11)
C5 N2 S1 119.26(10)
C6 N2 S1 119.80(10)
N2 C6 C7 102.79(11)
N2 C6 C21 110.99(13)
C7 C6 C21 112.65(14)
N2 C6 H6 110.1
C7 C6 H6 110.1
C21 C6 H6 110.1
C16 C15 C20 120.59(16)
C16 C15 S1 119.31(13)
C20 C15 S1 120.10(13)
N2 C5 C4 102.96(13)
N2 C5 H5A 111.2
C4 C5 H5A 111.2
N2 C5 H5B 111.2
C4 C5 H5B 111.2
H5A C5 H5B 109.1
N1 C7 C4 101.90(12)
N1 C7 C6 114.16(11)
C4 C7 C6 106.15(12)
N1 C7 H7 111.4
C4 C7 H7 111.4
C6 C7 H7 111.4
C14 C9 C10 118.19(15)
C14 C9 C8 120.85(13)
C10 C9 C8 120.95(14)
N1 C8 C9 111.81(12)
N1 C8 H8A 109.3
C9 C8 H8A 109.3
N1 C8 H8B 109.3
C9 C8 H8B 109.3
H8A C8 H8B 107.9
C5 C4 C7 102.76(11)
C5 C4 C3 114.12(15)
C7 C4 C3 104.54(12)
C5 C4 H4 111.6
C7 C4 H4 111.6
C3 C4 H4 111.6
C11 C10 C9 120.77(17)
C11 C10 H10 119.6
C9 C10 H10 119.6
C17 C16 C15 119.28(19)
C17 C16 H16 120.4
C15 C16 H16 120.4
C9 C14 C13 120.58(16)
C9 C14 H14 119.7
C13 C14 H14 119.7
N1 C2 C3 105.31(12)
N1 C2 H2A 110.7
C3 C2 H2A 110.7
N1 C2 H2B 110.7
C3 C2 H2B 110.7
H2A C2 H2B 108.8
C19 C20 C15 119.58(18)
C19 C20 H20 120.2
C15 C20 H20 120.2
C2 C3 C4 104.18(13)
C2 C3 H3A 110.9
C4 C3 H3A 110.9
C2 C3 H3B 110.9
C4 C3 H3B 110.9
H3A C3 H3B 108.9
C18 C17 C16 120.3(2)
C18 C17 H17 119.9
C16 C17 H17 119.9
C12 C11 C10 120.21(17)
C12 C11 H11 119.9
C10 C11 H11 119.9
C22 C21 C6 111.44(19)
C22 C21 H21A 109.3
C6 C21 H21A 109.3
C22 C21 H21B 109.3
C6 C21 H21B 109.3
H21A C21 H21B 108.0
C20 C19 C18 120.1(2)
C20 C19 H19 120.0
C18 C19 H19 120.0
C11 C12 C13 120.01(19)
C11 C12 H12 120.0
C13 C12 H12 120.0
C17 C18 C19 120.2(2)
C17 C18 H18 119.9
C19 C18 H18 119.9
C12 C13 C14 120.2(2)
C12 C13 H13 119.9
C14 C13 H13 119.9
C21 C22 H22A 109.5
C21 C22 H22C 109.5
H22A C22 H22C 109.5
C21 C22 H22B 109.5
H22A C22 H22B 109.5
H22C C22 H22B 109.5

loop_
_geom_bond_atom_site_label_1
_geom_bond_atom_site_label_2
_geom_bond_distance
S1 O1 1.4282(14)
S1 O2 1.4301(13)
S1 N2 1.6172(12)
S1 C15 1.7645(16)
N1 C8 1.4576(18)
N1 C2 1.4595(19)
N1 C7 1.4634(17)
N2 C5 1.4713(19)
N2 C6 1.4829(19)
C6 C7 1.5299(19)
C6 C21 1.531(2)
C6 H6 0.98
C15 C16 1.385(2)
C15 C20 1.389(2)
C5 C4 1.513(2)
C5 H5A 0.97
C5 H5B 0.97
C7 C4 1.526(2)
C7 H7 0.98
C9 C14 1.382(2)
C9 C10 1.3878(19)
C9 C8 1.510(2)
C8 H8A 0.97
C8 H8B 0.97
C4 C3 1.538(2)
C4 H4 0.98
C10 C11 1.383(3)
C10 H10 0.93
C16 C17 1.380(3)
C16 H16 0.93
C14 C13 1.385(3)
C14 H14 0.93
C2 C3 1.528(2)
C2 H2A 0.97
C2 H2B 0.97
C20 C19 1.373(3)
C20 H20 0.93
C3 H3A 0.97
C3 H3B 0.97
C17 C18 1.378(4)
C17 H17 0.93
C11 C12 1.361(3)
C11 H11 0.93
C21 C22 1.501(3)
C21 H21A 0.97
C21 H21B 0.97
C19 C18 1.386(3)
C19 H19 0.93
C12 C13 1.370(3)
C12 H12 0.93
C18 H18 0.93
C13 H13 0.93
C22 H22A 0.96
C22 H22C 0.96
C22 H22B 0.96

loop_
_geom_hbond_atom_site_label_D
_geom_hbond_atom_site_label_H
_geom_hbond_atom_site_label_A
_geom_hbond_site_symmetry_A
_geom_hbond_distance_DH
_geom_hbond_distance_HA
_geom_hbond_distance_DA
_geom_hbond_angle_DHA
_geom_hbond_publ_flag
C5 H5B O1 4_655 0.97 2.48 3.190(2) 130 yes
C11 H11 O2 2_664 0.93 2.57 3.472(2) 164 yes
C21 H21A O1 . 0.97 2.53 3.160(3) 123 yes

loop_
_geom_torsion_atom_site_label_1
_geom_torsion_atom_site_label_2
_geom_torsion_atom_site_label_3
_geom_torsion_atom_site_label_4
_geom_torsion
O1 S1 N2 C5 173.97(11)
O2 S1 N2 C5 44.57(13)
C15 S1 N2 C5 -70.66(12)
O1 S1 N2 C6 -41.66(12)
O2 S1 N2 C6 -171.07(11)
C15 S1 N2 C6 73.71(12)
C5 N2 C6 C7 -3.42(15)
S1 N2 C6 C7 -150.22(10)
C5 N2 C6 C21 -124.09(16)
S1 N2 C6 C21 89.12(16)
O1 S1 C15 C16 18.63(14)
O2 S1 C15 C16 148.74(13)
N2 S1 C15 C16 -96.50(13)
O1 S1 C15 C20 -160.95(13)
O2 S1 C15 C20 -30.84(15)
N2 S1 C15 C20 83.92(14)
C6 N2 C5 C4 24.83(15)
S1 N2 C5 C4 171.83(9)
C8 N1 C7 C4 -168.30(12)
C2 N1 C7 C4 -44.63(14)
C8 N1 C7 C6 77.75(16)
C2 N1 C7 C6 -158.58(13)
N2 C6 C7 N1 91.97(14)
C21 C6 C7 N1 -148.51(16)
N2 C6 C7 C4 -19.45(14)
C21 C6 C7 C4 100.08(16)
C2 N1 C8 C9 66.34(17)
C7 N1 C8 C9 -174.38(12)
C14 C9 C8 N1 49.5(2)
C10 C9 C8 N1 -132.03(16)
N2 C5 C4 C7 -35.39(14)
N2 C5 C4 C3 -147.94(12)
N1 C7 C4 C5 -85.23(12)
C6 C7 C4 C5 34.54(15)
N1 C7 C4 C3 34.21(15)
C6 C7 C4 C3 153.98(13)
C14 C9 C10 C11 0.8(3)
C8 C9 C10 C11 -177.68(17)
C20 C15 C16 C17 -0.3(3)
S1 C15 C16 C17 -179.84(15)
C10 C9 C14 C13 0.3(3)
C8 C9 C14 C13 178.77(19)
C8 N1 C2 C3 161.85(14)
C7 N1 C2 C3 37.48(18)
C16 C15 C20 C19 0.6(3)
S1 C15 C20 C19 -179.81(14)
N1 C2 C3 C4 -14.73(19)
C5 C4 C3 C2 99.48(17)
C7 C4 C3 C2 -12.00(18)
C15 C16 C17 C18 -0.3(3)
C9 C10 C11 C12 -1.1(3)
N2 C6 C21 C22 -169.8(2)
C7 C6 C21 C22 75.5(3)
C15 C20 C19 C18 -0.4(3)
C10 C11 C12 C13 0.2(4)
C16 C17 C18 C19 0.4(4)
C20 C19 C18 C17 -0.1(3)
C11 C12 C13 C14 0.9(4)
C9 C14 C13 C12 -1.1(4)

loop_
_cod_related_entry_id
_cod_related_entry_database
_cod_related_entry_code
1 ChemSpider 21185243
